data_7015743
loop_
_publ_author_name
'Anwar, Muhammad U.'
'Elliott, Andrew S.'
'Thompson, Laurence K.'
'Dawe, Louise N.'

_publ_section_title
;
 Complexes of functionally modified hydrazone ligands--square,
 rectangular (M4), trigonal bipyramidal (M5) and pin-wheel (M6) motifs.
;
_journal_issue 17
_journal_name_full 'Dalton transactions (Cambridge, England : 2003)'
_journal_page_first 4623
_journal_page_last 4635
_journal_paper_doi 10.1039/c1dt10047e
_journal_volume 40
_journal_year 2011
_chemical_formula_moiety 'C84 H60 Co5 N30 O6 S6, 2(B F4), F6 Si, 10(H2 O)'
_chemical_formula_sum 'C84 H80 B2 Co5 F14 N30 O16 S6 Si'
_chemical_formula_weight 2568.46
_chemical_name_systematic
;
?
;
_space_group_IT_number 14
_symmetry_cell_setting monoclinic
_symmetry_Int_Tables_number 14
_symmetry_space_group_name_Hall '-P 2ybc'
_symmetry_space_group_name_H-M 'P 1 21/c 1'
_atom_sites_solution_hydrogens geom
_atom_sites_solution_primary direct
_atom_sites_solution_secondary difmap
_audit_creation_method SHELXL-97
_cell_angle_alpha 90.00
_cell_angle_beta 104.666(2)
_cell_angle_gamma 90.00
_cell_formula_units_Z 4
_cell_length_a 13.1328(12)
_cell_length_b 29.758(3)
_cell_length_c 27.266(3)
_cell_measurement_reflns_used 33675
_cell_measurement_temperature 158(2)
_cell_measurement_theta_max 30.7426
_cell_measurement_theta_min 1.9473
_cell_volume 10308.5(18)
_computing_cell_refinement 'CrystalClear (Rigaku/MSC Inc., 2005)'
_computing_data_collection 'CrystalClear (Rigaku/MSC Inc., 2005)'
_computing_data_reduction 'CrystalClear (Rigaku/MSC Inc., 2005)'
_computing_molecular_graphics 'CrystalStructure3.7.0(Rigaku/MSC Inc.,2005)'
_computing_publication_material 'CrystalStructure3.7.0(Rigaku/MSC Inc.,2005)'
_computing_structure_refinement 'SHELXL-97 (Acta Cryst. 2008. A64, 112-122)'
_computing_structure_solution 'SHELXS-97 (Acta Cryst. 2008. A64, 112-122)'
_diffrn_ambient_temperature 158(2)
_diffrn_detector_area_resol_mean 14.63
_diffrn_measured_fraction_theta_full 0.999
_diffrn_measured_fraction_theta_max 0.999
_diffrn_measurement_device_type 'Rigaku Saturn'
_diffrn_measurement_method \w
_diffrn_radiation_monochromator 'Rigaku SHINE'
_diffrn_radiation_source 'fine-focus sealed tube'
_diffrn_radiation_type MoK\a
_diffrn_radiation_wavelength 0.71075
_diffrn_reflns_av_R_equivalents 0.0947
_diffrn_reflns_av_sigmaI/netI 0.0610
_diffrn_reflns_limit_h_max 15
_diffrn_reflns_limit_h_min -16
_diffrn_reflns_limit_k_max 37
_diffrn_reflns_limit_k_min 0
_diffrn_reflns_limit_l_max 34
_diffrn_reflns_limit_l_min 0
_diffrn_reflns_number 132880
_diffrn_reflns_theta_full 26.50
_diffrn_reflns_theta_max 26.50
_diffrn_reflns_theta_min 2.55
_exptl_absorpt_coefficient_mu 1.025
_exptl_absorpt_correction_T_max 0.9715
_exptl_absorpt_correction_T_min 0.8781
_exptl_absorpt_correction_type numerical
_exptl_absorpt_process_details '(T. Higashi, 2000)'
_exptl_crystal_colour Brown
_exptl_crystal_density_diffrn 1.655
_exptl_crystal_density_method 'not measured'
_exptl_crystal_description Prism
_exptl_crystal_F_000 5212
_exptl_crystal_size_max 0.21
_exptl_crystal_size_mid 0.05
_exptl_crystal_size_min 0.04
_platon_squeeze_details
;
The Platon Squeeze procedure was applied to recover 394 electrons per
unit cell in six voids (total volume 1636 ^A^3); that is 98.5 electrons
per formula unit (with Z=4). Disordered lattice solvent water molecules
(approximately 10) were present prior to the application of Squeeze,
however, a good point atom model could not be achieved. The application
of Squeeze gave a good improvement in the data statistics and allowed
for a full anisotropic refinement of the core structure.
PLATON Reference : Spek, A.L. (2003), J.Appl.Cryst. 36, 7-13
;
_refine_diff_density_max 1.524
_refine_diff_density_min -0.755
_refine_diff_density_rms 0.099
_refine_ls_extinction_method none
_refine_ls_goodness_of_fit_ref 1.142
_refine_ls_hydrogen_treatment constr
_refine_ls_matrix_type full
_refine_ls_number_parameters 1361
_refine_ls_number_reflns 21346
_refine_ls_number_restraints 42
_refine_ls_restrained_S_all 1.141
_refine_ls_R_factor_all 0.1152
_refine_ls_R_factor_gt 0.0965
_refine_ls_shift/su_max 0.001
_refine_ls_shift/su_mean 0.000
_refine_ls_structure_factor_coef Fsqd
_refine_ls_weighting_details 'calc w=1/[\s^2^(Fo^2^)+(0.0723P)^2^+40.5557P] where P=(Fo^2^+2Fc^2^)/3'
_refine_ls_weighting_scheme calc
_refine_ls_wR_factor_gt 0.2134
_refine_ls_wR_factor_ref 0.2244
_reflns_number_gt 17835
_reflns_number_total 21346
_reflns_threshold_expression >2sigma(I)
_cod_data_source_file c1dt10047e.txt
_cod_data_source_block 2
_cod_depositor_comments
;
The following automatic conversions were performed:
'_exptl_absorpt_correction_type' value 'Numerical' changed to 'numerical'
according to '/home/saulius/struct/CIF-dictionaries/cif_core.dic'
dictionary named 'cif_core.dic' version 2.4.1 from 2010-06-29.

Automatic conversion script
Id: cif_fix_enum 1555 2011-01-17 13:19:09Z saulius 
;
_cod_original_cell_volume 10308.7(17)
_cod_database_code 7015743

loop_
_symmetry_equiv_pos_as_xyz
'x, y, z'
'-x, y+1/2, -z+1/2'
'-x, -y, -z'
'x, -y-1/2, z-1/2'

loop_
_atom_site_label
_atom_site_type_symbol
_atom_site_fract_x
_atom_site_fract_y
_atom_site_fract_z
_atom_site_U_iso_or_equiv
_atom_site_adp_type
_atom_site_occupancy
_atom_site_symmetry_multiplicity
_atom_site_calc_flag
_atom_site_refinement_flags
_atom_site_disorder_assembly
_atom_site_disorder_group
Co1 Co 0.47370(6) 0.59234(3) 0.33323(3) 0.03425(19) Uani 1 1 d . . .
Co2 Co 0.21435(6) 0.66684(3) 0.31881(3) 0.0368(2) Uani 1 1 d . . .
Co3 Co 0.34740(7) 0.55820(3) 0.19186(3) 0.0382(2) Uani 1 1 d . . .
Co4 Co 0.29553(7) 0.68894(3) 0.19119(3) 0.0377(2) Uani 1 1 d . . .
Co5 Co 0.58753(6) 0.69840(3) 0.27596(3) 0.0363(2) Uani 1 1 d . . .
S1 S 0.61232(13) 0.69488(6) 0.45361(6) 0.0433(4) Uani 1 1 d . . .
S2 S 0.21339(14) 0.50424(6) 0.36255(7) 0.0493(4) Uani 1 1 d . . .
S3 S 0.71164(13) 0.51889(6) 0.26739(7) 0.0449(4) Uani 1 1 d . . .
S4 S 0.26055(13) 0.82169(6) 0.26722(7) 0.0466(4) Uani 1 1 d . . .
S5 S 0.50699(15) 0.68628(7) 0.08346(8) 0.0558(5) Uani 1 1 d . . .
S6 S -0.01816(17) 0.62459(8) 0.12307(8) 0.0681(6) Uani 1 1 d . . .
Si1 Si 0.18893(17) 0.92430(7) 0.37174(8) 0.0533(5) Uani 1 1 d . . .
F1 F 0.1903(4) 0.88201(15) 0.41184(18) 0.0709(13) Uani 1 1 d . . .
F2 F 0.1151(4) 0.95582(17) 0.40024(17) 0.0709(13) Uani 1 1 d . . .
F3 F 0.1912(4) 0.96670(16) 0.3304(2) 0.0812(15) Uani 1 1 d . . .
F4 F 0.2979(4) 0.94681(17) 0.4104(2) 0.0773(14) Uani 1 1 d . . .
F5 F 0.2626(5) 0.89319(17) 0.3439(2) 0.0877(16) Uani 1 1 d . . .
F6 F 0.0805(4) 0.90489(17) 0.3325(2) 0.0825(15) Uani 1 1 d . . .
F7 F 0.7881(6) 0.6848(2) 0.0758(2) 0.110(2) Uani 1 1 d . . .
F8 F 0.7231(9) 0.7519(3) 0.0435(3) 0.191(5) Uani 1 1 d . . .
F9 F 0.8652(10) 0.7327(3) 0.0320(3) 0.174(4) Uani 1 1 d . . .
F10 F 0.7375(6) 0.6907(3) -0.0075(2) 0.128(3) Uani 1 1 d . . .
F11 F 0.0129(6) 0.4789(2) 0.4338(3) 0.150(4) Uani 1 1 d U A .
F12 F -0.1176(9) 0.5077(4) 0.3750(4) 0.091(4) Uani 0.596(17) 1 d PU A 1
F13 F -0.1316(14) 0.4406(6) 0.4167(5) 0.130(7) Uani 0.596(17) 1 d PU A 1
F14 F -0.0525(12) 0.4439(5) 0.3575(5) 0.136(6) Uani 0.596(17) 1 d PU A 1
F15 F -0.0699(11) 0.4845(5) 0.3548(5) 0.069(5) Uani 0.404(17) 1 d PU A 2
F16 F -0.1618(18) 0.4813(10) 0.4117(8) 0.146(9) Uani 0.404(17) 1 d PU A 2
F17 F -0.0906(15) 0.4201(5) 0.3973(8) 0.098(8) Uani 0.404(17) 1 d PU A 2
O1 O 0.3792(3) 0.64753(14) 0.34287(15) 0.0361(9) Uani 1 1 d . . .
O2 O 0.3613(3) 0.56655(14) 0.27136(15) 0.0372(9) Uani 1 1 d . . .
O3 O 0.5596(3) 0.62888(13) 0.29127(16) 0.0383(9) Uani 1 1 d . . .
O4 O 0.4211(3) 0.71289(14) 0.24927(15) 0.0374(9) Uani 1 1 d . . .
O5 O 0.3725(3) 0.62904(14) 0.18216(15) 0.0383(9) Uani 1 1 d . . .
O6 O 0.2113(3) 0.66145(15) 0.24008(15) 0.0403(10) Uani 1 1 d . . .
N1 N 0.5759(4) 0.62418(17) 0.39688(18) 0.0364(11) Uani 1 1 d . . .
N2 N 0.3928(4) 0.71287(17) 0.39075(19) 0.0379(11) Uani 1 1 d . . .
N3 N 0.2892(4) 0.71888(17) 0.36165(19) 0.0381(11) Uani 1 1 d . . .
N4 N 0.2835(5) 0.78909(19) 0.3992(2) 0.0555(16) Uani 1 1 d . . .
H4A H 0.3491 0.7871 0.4173 0.067 Uiso 1 1 calc R . .
H4B H 0.2461 0.8131 0.4016 0.067 Uiso 1 1 calc R . .
N5 N 0.0977(4) 0.72249(17) 0.30773(19) 0.0400(12) Uani 1 1 d . . .
N6 N 0.3796(4) 0.55343(16) 0.37098(18) 0.0349(11) Uani 1 1 d . . .
N7 N 0.2042(4) 0.52557(19) 0.25251(19) 0.0433(12) Uani 1 1 d . . .
N8 N 0.2098(4) 0.53602(18) 0.20298(19) 0.0427(12) Uani 1 1 d . . .
N9 N 0.0455(4) 0.5037(2) 0.1726(2) 0.0545(15) Uani 1 1 d . . .
H9A H 0.0375 0.4989 0.2033 0.065 Uiso 1 1 calc R . .
H9B H -0.0043 0.4956 0.1459 0.065 Uiso 1 1 calc R . .
N10 N 0.2401(4) 0.55195(19) 0.11554(19) 0.0434(12) Uani 1 1 d . . .
N11 N 0.5756(4) 0.54053(16) 0.31720(18) 0.0355(11) Uani 1 1 d . . .
N12 N 0.6848(4) 0.61709(17) 0.24460(19) 0.0384(11) Uani 1 1 d . . .
N13 N 0.6653(4) 0.66269(16) 0.23414(18) 0.0353(11) Uani 1 1 d . . .
N14 N 0.7681(5) 0.6574(2) 0.1765(2) 0.0523(15) Uani 1 1 d . . .
H14A H 0.7820 0.6288 0.1832 0.063 Uiso 1 1 calc R . .
H14B H 0.7944 0.6712 0.1539 0.063 Uiso 1 1 calc R . .
N15 N 0.6283(4) 0.74623(17) 0.2213(2) 0.0424(12) Uani 1 1 d . . .
N16 N 0.2348(4) 0.75269(18) 0.2072(2) 0.0405(12) Uani 1 1 d . . .
N17 N 0.4664(4) 0.77380(17) 0.3052(2) 0.0403(12) Uani 1 1 d . . .
N18 N 0.5614(4) 0.74980(17) 0.31910(19) 0.0383(11) Uani 1 1 d . . .
N19 N 0.6194(5) 0.8019(2) 0.3845(2) 0.0616(18) Uani 1 1 d . . .
H19A H 0.5588 0.8162 0.3776 0.074 Uiso 1 1 calc R . .
H19B H 0.6716 0.8111 0.4096 0.074 Uiso 1 1 calc R . .
N20 N 0.7340(4) 0.70492(17) 0.3394(2) 0.0416(12) Uani 1 1 d . . .
N21 N 0.3823(4) 0.70984(18) 0.13867(19) 0.0411(12) Uani 1 1 d . . .
N22 N 0.4952(4) 0.60136(18) 0.1414(2) 0.0445(13) Uani 1 1 d . . .
N23 N 0.4749(4) 0.56146(18) 0.1635(2) 0.0432(12) Uani 1 1 d . . .
N24 N 0.5994(5) 0.5259(2) 0.1290(2) 0.0524(14) Uani 1 1 d . . .
H24A H 0.6169 0.5512 0.1165 0.063 Uiso 1 1 calc R . .
H24B H 0.6305 0.5006 0.1245 0.063 Uiso 1 1 calc R . .
N25 N 0.4102(4) 0.48917(18) 0.1966(2) 0.0431(12) Uani 1 1 d . . .
N26 N 0.1586(4) 0.66526(17) 0.13777(18) 0.0384(11) Uani 1 1 d . . .
N27 N 0.0612(4) 0.61867(19) 0.23699(19) 0.0439(13) Uani 1 1 d . . .
N28 N 0.1003(4) 0.62101(18) 0.28960(19) 0.0400(12) Uani 1 1 d . . .
N29 N -0.0329(4) 0.5731(2) 0.3001(2) 0.0520(15) Uani 1 1 d . . .
H29A H -0.0599 0.5703 0.2672 0.062 Uiso 1 1 calc R . .
H29B H -0.0618 0.5589 0.3215 0.062 Uiso 1 1 calc R . .
N30 N 0.1734(4) 0.63512(19) 0.3845(2) 0.0449(13) Uani 1 1 d . . .
C1 C 0.7077(5) 0.6540(2) 0.4626(2) 0.0393(14) Uani 1 1 d . . .
C2 C 0.8062(5) 0.6527(3) 0.4983(3) 0.0523(17) Uani 1 1 d . . .
H2 H 0.8291 0.6768 0.5213 0.063 Uiso 1 1 calc R . .
C3 C 0.8684(5) 0.6151(2) 0.4986(3) 0.0494(16) Uani 1 1 d . . .
H3 H 0.9341 0.6131 0.5231 0.059 Uiso 1 1 calc R . .
C4 C 0.8375(5) 0.5805(2) 0.4641(3) 0.0480(16) Uani 1 1 d . . .
H4 H 0.8830 0.5556 0.4649 0.058 Uiso 1 1 calc R . .
C5 C 0.7421(5) 0.5816(2) 0.4289(2) 0.0407(14) Uani 1 1 d . . .
H5 H 0.7211 0.5578 0.4053 0.049 Uiso 1 1 calc R . .
C6 C 0.6773(5) 0.6183(2) 0.4286(2) 0.0365(13) Uani 1 1 d . . .
C7 C 0.5347(4) 0.66308(19) 0.4062(2) 0.0331(12) Uani 1 1 d . . .
C8 C 0.4289(4) 0.6754(2) 0.3779(2) 0.0333(12) Uani 1 1 d . . .
C9 C 0.2412(5) 0.7561(2) 0.3684(3) 0.0433(15) Uani 1 1 d . . .
C10 C 0.1300(5) 0.7586(2) 0.3376(2) 0.0400(14) Uani 1 1 d . . .
C11 C 0.0669(5) 0.7952(2) 0.3388(3) 0.0529(17) Uani 1 1 d . . .
H11 H 0.0925 0.8201 0.3600 0.063 Uiso 1 1 calc R . .
C12 C -0.0355(6) 0.7948(3) 0.3080(3) 0.064(2) Uani 1 1 d . . .
H12 H -0.0813 0.8195 0.3083 0.077 Uiso 1 1 calc R . .
C13 C -0.0695(6) 0.7583(3) 0.2773(3) 0.062(2) Uani 1 1 d . . .
H13 H -0.1390 0.7574 0.2560 0.074 Uiso 1 1 calc R . .
C14 C 0.0000(6) 0.7227(3) 0.2783(3) 0.0534(17) Uani 1 1 d . . .
H14 H -0.0234 0.6975 0.2570 0.064 Uiso 1 1 calc R . .
C15 C 0.2893(5) 0.5172(2) 0.4234(2) 0.0470(16) Uani 1 1 d . . .
C16 C 0.2700(6) 0.5053(3) 0.4701(3) 0.0563(18) Uani 1 1 d . . .
H16 H 0.2117 0.4870 0.4719 0.068 Uiso 1 1 calc R . .
C17 C 0.3394(6) 0.5212(3) 0.5132(3) 0.0545(18) Uani 1 1 d . . .
H17 H 0.3284 0.5141 0.5454 0.065 Uiso 1 1 calc R . .
C18 C 0.4252(6) 0.5475(2) 0.5105(3) 0.0497(16) Uani 1 1 d . . .
H18 H 0.4722 0.5574 0.5411 0.060 Uiso 1 1 calc R . .
C19 C 0.4446(5) 0.5598(2) 0.4648(2) 0.0459(15) Uani 1 1 d . . .
H19 H 0.5029 0.5782 0.4635 0.055 Uiso 1 1 calc R . .
C20 C 0.3744(5) 0.5440(2) 0.4204(2) 0.0397(14) Uani 1 1 d . . .
C21 C 0.2996(5) 0.5355(2) 0.3380(2) 0.0382(13) Uani 1 1 d . . .
C22 C 0.2868(5) 0.5429(2) 0.2836(2) 0.0388(13) Uani 1 1 d . . .
C23 C 0.1330(5) 0.5231(2) 0.1666(2) 0.0451(15) Uani 1 1 d . . .
C24 C 0.1460(6) 0.5342(2) 0.1155(2) 0.0484(16) Uani 1 1 d . . .
C25 C 0.0685(7) 0.5295(3) 0.0710(3) 0.068(2) Uani 1 1 d . . .
H25 H 0.0022 0.5170 0.0716 0.082 Uiso 1 1 calc R . .
C26 C 0.0874(7) 0.5429(3) 0.0256(3) 0.070(2) Uani 1 1 d . . .
H26 H 0.0348 0.5398 -0.0053 0.084 Uiso 1 1 calc R . .
C27 C 0.1834(7) 0.5607(3) 0.0262(3) 0.064(2) Uani 1 1 d . . .
H27 H 0.1980 0.5707 -0.0044 0.077 Uiso 1 1 calc R . .
C28 C 0.2589(6) 0.5642(3) 0.0713(3) 0.0539(18) Uani 1 1 d . . .
H28 H 0.3263 0.5757 0.0711 0.065 Uiso 1 1 calc R . .
C29 C 0.6626(5) 0.4766(2) 0.2988(2) 0.0419(14) Uani 1 1 d . . .
C30 C 0.6836(6) 0.4310(2) 0.3002(3) 0.0522(17) Uani 1 1 d . . .
H30 H 0.7319 0.4191 0.2828 0.063 Uiso 1 1 calc R . .
C31 C 0.6337(6) 0.4028(2) 0.3270(3) 0.0580(19) Uani 1 1 d . . .
H31 H 0.6490 0.3716 0.3293 0.070 Uiso 1 1 calc R . .
C32 C 0.5602(6) 0.4211(2) 0.3508(3) 0.0498(16) Uani 1 1 d . . .
H32 H 0.5245 0.4015 0.3683 0.060 Uiso 1 1 calc R . .
C33 C 0.5382(5) 0.4656(2) 0.3496(2) 0.0425(14) Uani 1 1 d . . .
H33 H 0.4887 0.4770 0.3665 0.051 Uiso 1 1 calc R . .
C34 C 0.5897(5) 0.4946(2) 0.3230(2) 0.0379(13) Uani 1 1 d . . .
C35 C 0.6328(5) 0.5561(2) 0.2884(2) 0.0361(13) Uani 1 1 d . . .
C36 C 0.6254(4) 0.6043(2) 0.2741(2) 0.0342(12) Uani 1 1 d . . .
C37 C 0.7072(5) 0.6799(2) 0.2006(2) 0.0399(14) Uani 1 1 d . . .
C38 C 0.6851(5) 0.7287(2) 0.1913(3) 0.0446(15) Uani 1 1 d . . .
C39 C 0.7185(6) 0.7537(2) 0.1558(3) 0.0535(18) Uani 1 1 d . . .
H39 H 0.7581 0.7403 0.1349 0.064 Uiso 1 1 calc R . .
C40 C 0.6931(6) 0.7988(3) 0.1515(3) 0.059(2) Uani 1 1 d . . .
H40 H 0.7147 0.8168 0.1271 0.071 Uiso 1 1 calc R . .
C41 C 0.6376(6) 0.8175(3) 0.1816(3) 0.059(2) Uani 1 1 d . . .
H41 H 0.6212 0.8487 0.1791 0.071 Uiso 1 1 calc R . .
C42 C 0.6044(6) 0.7906(2) 0.2167(3) 0.0528(17) Uani 1 1 d . . .
H42 H 0.5644 0.8036 0.2376 0.063 Uiso 1 1 calc R . .
C43 C 0.1435(5) 0.8172(2) 0.2199(3) 0.0473(16) Uani 1 1 d . . .
C44 C 0.0576(6) 0.8464(3) 0.2107(3) 0.063(2) Uani 1 1 d . . .
H44 H 0.0574 0.8723 0.2311 0.076 Uiso 1 1 calc R . .
C45 C -0.0270(6) 0.8362(3) 0.1707(4) 0.074(3) Uani 1 1 d . . .
H45 H -0.0862 0.8556 0.1634 0.088 Uiso 1 1 calc R . .
C46 C -0.0281(6) 0.7980(3) 0.1407(3) 0.063(2) Uani 1 1 d . . .
H46 H -0.0870 0.7925 0.1130 0.075 Uiso 1 1 calc R . .
C47 C 0.0557(6) 0.7680(3) 0.1510(3) 0.0552(18) Uani 1 1 d . . .
H47 H 0.0543 0.7415 0.1314 0.066 Uiso 1 1 calc R . .
C48 C 0.1425(5) 0.7782(2) 0.1914(3) 0.0468(16) Uani 1 1 d . . .
C49 C 0.3003(5) 0.77221(19) 0.2460(2) 0.0361(13) Uani 1 1 d . . .
C50 C 0.4031(5) 0.75130(19) 0.2688(2) 0.0361(13) Uani 1 1 d . . .
C51 C 0.6323(5) 0.7664(2) 0.3568(2) 0.0419(14) Uani 1 1 d . . .
C52 C 0.7334(5) 0.7412(2) 0.3689(2) 0.0428(15) Uani 1 1 d . . .
C53 C 0.8212(5) 0.7535(3) 0.4072(3) 0.0498(17) Uani 1 1 d . . .
H53 H 0.8197 0.7797 0.4269 0.060 Uiso 1 1 calc R . .
C54 C 0.9104(6) 0.7270(3) 0.4160(3) 0.0577(19) Uani 1 1 d . . .
H54 H 0.9709 0.7346 0.4421 0.069 Uiso 1 1 calc R . .
C55 C 0.9102(6) 0.6893(3) 0.3862(3) 0.0549(18) Uani 1 1 d . . .
H55 H 0.9702 0.6703 0.3915 0.066 Uiso 1 1 calc R . .
C56 C 0.8205(6) 0.6799(2) 0.3484(3) 0.0496(16) Uani 1 1 d . . .
H56 H 0.8208 0.6542 0.3278 0.060 Uiso 1 1 calc R . .
C57 C 0.4582(6) 0.7411(3) 0.0776(3) 0.0527(17) Uani 1 1 d . . .
C58 C 0.4735(7) 0.7748(3) 0.0456(3) 0.069(2) Uani 1 1 d . . .
H58 H 0.5159 0.7700 0.0225 0.083 Uiso 1 1 calc R . .
C59 C 0.4265(7) 0.8152(3) 0.0478(3) 0.069(2) Uani 1 1 d . . .
H59 H 0.4389 0.8391 0.0270 0.082 Uiso 1 1 calc R . .
C60 C 0.3602(7) 0.8224(3) 0.0800(3) 0.063(2) Uani 1 1 d . . .
H60 H 0.3277 0.8509 0.0805 0.075 Uiso 1 1 calc R . .
C61 C 0.3419(6) 0.7884(2) 0.1109(3) 0.0529(18) Uani 1 1 d . . .
H61 H 0.2959 0.7930 0.1323 0.063 Uiso 1 1 calc R . .
C62 C 0.3912(5) 0.7479(2) 0.1102(3) 0.0469(16) Uani 1 1 d . . .
C63 C 0.4387(5) 0.6769(2) 0.1285(2) 0.0442(15) Uani 1 1 d . . .
C64 C 0.4359(5) 0.6328(2) 0.1528(2) 0.0421(14) Uani 1 1 d . . .
C65 C 0.5249(5) 0.5259(2) 0.1550(3) 0.0474(16) Uani 1 1 d . . .
C66 C 0.4914(5) 0.4839(2) 0.1752(2) 0.0459(16) Uani 1 1 d . . .
C67 C 0.5360(7) 0.4419(3) 0.1712(3) 0.063(2) Uani 1 1 d . . .
H67 H 0.5927 0.4387 0.1556 0.076 Uiso 1 1 calc R . .
C68 C 0.4947(7) 0.4053(3) 0.1906(3) 0.063(2) Uani 1 1 d . . .
H68 H 0.5232 0.3762 0.1884 0.076 Uiso 1 1 calc R . .
C69 C 0.4141(7) 0.4105(3) 0.2125(3) 0.063(2) Uani 1 1 d . . .
H69 H 0.3859 0.3853 0.2261 0.076 Uiso 1 1 calc R . .
C70 C 0.3734(6) 0.4529(2) 0.2148(3) 0.0509(17) Uani 1 1 d . . .
H70 H 0.3164 0.4564 0.2301 0.061 Uiso 1 1 calc R . .
C71 C 0.0182(6) 0.6423(3) 0.0705(3) 0.068(2) Uani 1 1 d . . .
C72 C -0.0345(8) 0.6386(4) 0.0185(3) 0.087(3) Uani 1 1 d . . .
H72 H -0.1015 0.6245 0.0086 0.105 Uiso 1 1 calc R . .
C73 C 0.0112(8) 0.6553(4) -0.0174(3) 0.087(3) Uani 1 1 d . . .
H73 H -0.0236 0.6524 -0.0523 0.105 Uiso 1 1 calc R . .
C74 C 0.1145(8) 0.6778(4) -0.0020(3) 0.087(3) Uani 1 1 d . . .
H74 H 0.1451 0.6897 -0.0273 0.105 Uiso 1 1 calc R . .
C75 C 0.1655(6) 0.6819(3) 0.0466(3) 0.0579(19) Uani 1 1 d . . .
H75 H 0.2323 0.6962 0.0562 0.069 Uiso 1 1 calc R . .
C76 C 0.1168(7) 0.6640(3) 0.0843(3) 0.063(2) Uani 1 1 d . . .
C77 C 0.0959(5) 0.6444(2) 0.1603(2) 0.0412(14) Uani 1 1 d . . .
C78 C 0.1255(5) 0.6407(2) 0.2163(2) 0.0378(13) Uani 1 1 d . . .
C79 C 0.0509(5) 0.5985(2) 0.3173(2) 0.0436(15) Uani 1 1 d . . .
C80 C 0.0948(5) 0.6048(2) 0.3727(2) 0.0422(14) Uani 1 1 d . . .
C81 C 0.0599(5) 0.5822(2) 0.4088(3) 0.0483(16) Uani 1 1 d . . .
H81 H 0.0051 0.5606 0.3992 0.058 Uiso 1 1 calc R . .
C82 C 0.1049(6) 0.5909(3) 0.4596(3) 0.0565(19) Uani 1 1 d . . .
H82 H 0.0815 0.5754 0.4852 0.068 Uiso 1 1 calc R . .
C83 C 0.1835(6) 0.6222(3) 0.4722(3) 0.062(2) Uani 1 1 d . . .
H83 H 0.2149 0.6293 0.5067 0.074 Uiso 1 1 calc R . .
C84 C 0.2164(6) 0.6434(3) 0.4334(3) 0.0534(18) Uani 1 1 d . . .
H84 H 0.2720 0.6647 0.4421 0.064 Uiso 1 1 calc R . .
B1 B 0.7713(16) 0.7138(7) 0.0361(5) 0.115(6) Uani 1 1 d . . .
B2 B -0.0662(12) 0.4658(4) 0.3975(4) 0.083(3) Uani 1 1 d U . .

loop_
_atom_site_aniso_label
_atom_site_aniso_U_11
_atom_site_aniso_U_22
_atom_site_aniso_U_33
_atom_site_aniso_U_23
_atom_site_aniso_U_13
_atom_site_aniso_U_12
Co1 0.0331(4) 0.0346(4) 0.0355(4) -0.0016(3) 0.0095(3) -0.0021(3)
Co2 0.0325(4) 0.0405(5) 0.0369(4) -0.0017(3) 0.0080(3) -0.0014(3)
Co3 0.0370(4) 0.0400(5) 0.0381(4) -0.0030(4) 0.0107(4) -0.0049(4)
Co4 0.0358(4) 0.0399(5) 0.0365(4) -0.0007(4) 0.0073(3) -0.0015(3)
Co5 0.0335(4) 0.0350(4) 0.0404(4) 0.0000(3) 0.0093(3) 0.0000(3)
S1 0.0369(8) 0.0458(9) 0.0445(9) -0.0093(7) 0.0050(7) 0.0011(7)
S2 0.0447(9) 0.0581(11) 0.0460(9) 0.0032(8) 0.0131(7) -0.0123(8)
S3 0.0440(9) 0.0387(8) 0.0572(10) 0.0009(7) 0.0222(8) 0.0042(7)
S4 0.0385(8) 0.0411(9) 0.0582(10) -0.0039(8) 0.0087(7) 0.0026(7)
S5 0.0527(10) 0.0619(11) 0.0596(11) 0.0153(9) 0.0269(9) 0.0059(9)
S6 0.0561(12) 0.0882(16) 0.0598(12) -0.0057(11) 0.0143(10) -0.0179(11)
Si1 0.0520(12) 0.0493(11) 0.0619(13) 0.0027(10) 0.0208(10) 0.0016(9)
F1 0.076(3) 0.057(3) 0.077(3) 0.020(2) 0.014(3) 0.004(2)
F2 0.059(3) 0.091(3) 0.066(3) 0.009(2) 0.022(2) 0.028(2)
F3 0.103(4) 0.059(3) 0.088(4) 0.011(3) 0.036(3) -0.002(3)
F4 0.054(3) 0.071(3) 0.106(4) -0.004(3) 0.020(3) -0.005(2)
F5 0.098(4) 0.065(3) 0.117(4) -0.017(3) 0.057(4) 0.001(3)
F6 0.082(4) 0.071(3) 0.080(3) 0.004(3) -0.004(3) 0.000(3)
F7 0.151(6) 0.122(5) 0.074(3) 0.051(3) 0.061(4) 0.065(4)
F8 0.271(12) 0.192(9) 0.109(6) 0.082(6) 0.045(7) 0.138(9)
F9 0.258(12) 0.120(6) 0.130(7) 0.018(5) 0.024(7) -0.063(7)
F10 0.141(6) 0.144(6) 0.076(4) 0.037(4) -0.017(4) -0.047(5)
F11 0.149(6) 0.109(5) 0.135(6) 0.056(4) -0.071(5) -0.046(5)
F12 0.078(7) 0.074(6) 0.100(8) -0.001(6) -0.016(6) -0.011(5)
F13 0.164(15) 0.121(14) 0.097(9) 0.040(10) 0.018(9) -0.070(12)
F14 0.217(15) 0.107(11) 0.121(10) -0.017(8) 0.109(10) 0.003(9)
F15 0.073(8) 0.061(10) 0.075(8) 0.030(7) 0.022(7) -0.002(7)
F16 0.156(18) 0.19(2) 0.114(14) -0.032(16) 0.085(13) -0.023(17)
F17 0.096(12) 0.063(9) 0.114(16) -0.023(9) -0.012(10) 0.001(8)
O1 0.031(2) 0.039(2) 0.038(2) -0.0070(18) 0.0077(17) -0.0021(17)
O2 0.039(2) 0.041(2) 0.031(2) -0.0031(17) 0.0078(17) -0.0047(18)
O3 0.038(2) 0.034(2) 0.045(2) 0.0001(18) 0.0143(19) 0.0036(18)
O4 0.029(2) 0.041(2) 0.041(2) -0.0006(19) 0.0074(17) -0.0013(17)
O5 0.036(2) 0.042(2) 0.040(2) 0.0005(18) 0.0158(18) -0.0056(18)
O6 0.035(2) 0.048(3) 0.038(2) 0.0000(19) 0.0093(18) -0.0052(19)
N1 0.029(2) 0.045(3) 0.036(3) 0.005(2) 0.009(2) 0.002(2)
N2 0.032(3) 0.043(3) 0.037(3) 0.000(2) 0.006(2) 0.000(2)
N3 0.024(2) 0.044(3) 0.045(3) 0.004(2) 0.008(2) 0.002(2)
N4 0.039(3) 0.046(3) 0.074(4) -0.015(3) 0.000(3) 0.008(3)
N5 0.036(3) 0.040(3) 0.043(3) 0.002(2) 0.008(2) -0.001(2)
N6 0.036(3) 0.033(3) 0.037(3) 0.000(2) 0.013(2) 0.001(2)
N7 0.041(3) 0.050(3) 0.039(3) -0.006(2) 0.009(2) -0.009(2)
N8 0.048(3) 0.048(3) 0.032(3) -0.004(2) 0.010(2) -0.009(2)
N9 0.044(3) 0.076(4) 0.042(3) -0.012(3) 0.008(3) -0.020(3)
N10 0.042(3) 0.052(3) 0.038(3) -0.006(2) 0.013(2) -0.008(2)
N11 0.036(3) 0.035(3) 0.036(3) 0.003(2) 0.011(2) -0.003(2)
N12 0.038(3) 0.040(3) 0.040(3) 0.002(2) 0.014(2) 0.000(2)
N13 0.042(3) 0.030(2) 0.036(3) 0.007(2) 0.014(2) 0.006(2)
N14 0.054(4) 0.050(3) 0.063(4) 0.014(3) 0.032(3) 0.007(3)
N15 0.037(3) 0.037(3) 0.052(3) 0.005(2) 0.009(2) -0.001(2)
N16 0.036(3) 0.044(3) 0.042(3) 0.010(2) 0.010(2) 0.005(2)
N17 0.032(3) 0.041(3) 0.046(3) 0.003(2) 0.007(2) 0.005(2)
N18 0.035(3) 0.040(3) 0.042(3) -0.005(2) 0.012(2) 0.006(2)
N19 0.049(4) 0.058(4) 0.066(4) -0.030(3) -0.007(3) 0.010(3)
N20 0.039(3) 0.040(3) 0.044(3) 0.000(2) 0.005(2) -0.002(2)
N21 0.041(3) 0.042(3) 0.041(3) 0.004(2) 0.010(2) 0.000(2)
N22 0.047(3) 0.040(3) 0.045(3) -0.001(2) 0.010(3) -0.002(2)
N23 0.043(3) 0.041(3) 0.047(3) 0.000(2) 0.012(2) -0.005(2)
N24 0.051(3) 0.048(3) 0.065(4) 0.001(3) 0.028(3) 0.004(3)
N25 0.046(3) 0.038(3) 0.045(3) -0.001(2) 0.013(2) -0.003(2)
N26 0.036(3) 0.044(3) 0.033(3) -0.007(2) 0.003(2) 0.000(2)
N27 0.038(3) 0.057(3) 0.034(3) -0.008(2) 0.005(2) -0.005(2)
N28 0.037(3) 0.045(3) 0.038(3) -0.002(2) 0.008(2) -0.002(2)
N29 0.042(3) 0.071(4) 0.041(3) -0.009(3) 0.008(2) -0.024(3)
N30 0.040(3) 0.055(3) 0.041(3) 0.004(3) 0.014(2) -0.001(3)
C1 0.028(3) 0.046(3) 0.042(3) -0.006(3) 0.007(3) 0.001(3)
C2 0.040(4) 0.066(5) 0.047(4) -0.003(3) 0.004(3) -0.003(3)
C3 0.033(3) 0.059(4) 0.051(4) 0.011(3) 0.002(3) 0.004(3)
C4 0.045(4) 0.051(4) 0.047(4) 0.017(3) 0.010(3) 0.008(3)
C5 0.035(3) 0.045(4) 0.041(3) -0.001(3) 0.007(3) 0.002(3)
C6 0.031(3) 0.041(3) 0.037(3) 0.006(3) 0.008(2) 0.002(2)
C7 0.033(3) 0.037(3) 0.031(3) -0.003(2) 0.009(2) -0.004(2)
C8 0.026(3) 0.037(3) 0.038(3) 0.001(3) 0.010(2) 0.001(2)
C9 0.040(3) 0.036(3) 0.048(4) 0.001(3) 0.001(3) 0.003(3)
C10 0.032(3) 0.042(3) 0.048(4) 0.004(3) 0.012(3) -0.001(3)
C11 0.040(4) 0.049(4) 0.069(5) 0.001(4) 0.012(3) 0.008(3)
C12 0.045(4) 0.060(5) 0.085(6) 0.011(4) 0.013(4) 0.008(4)
C13 0.040(4) 0.074(5) 0.067(5) 0.012(4) 0.004(4) -0.002(4)
C14 0.043(4) 0.057(4) 0.057(4) -0.004(4) 0.007(3) -0.001(3)
C15 0.043(4) 0.057(4) 0.041(4) 0.002(3) 0.010(3) 0.005(3)
C16 0.053(4) 0.066(5) 0.051(4) 0.011(4) 0.014(3) -0.001(4)
C17 0.062(5) 0.062(5) 0.040(4) 0.009(3) 0.015(3) -0.006(4)
C18 0.057(4) 0.056(4) 0.036(3) 0.006(3) 0.013(3) 0.001(3)
C19 0.046(4) 0.055(4) 0.036(3) 0.003(3) 0.009(3) -0.002(3)
C20 0.039(3) 0.038(3) 0.047(4) 0.004(3) 0.018(3) 0.004(3)
C21 0.033(3) 0.040(3) 0.042(3) -0.004(3) 0.011(3) -0.006(3)
C22 0.038(3) 0.042(3) 0.039(3) -0.004(3) 0.015(3) 0.002(3)
C23 0.043(4) 0.049(4) 0.043(4) -0.012(3) 0.011(3) -0.006(3)
C24 0.052(4) 0.060(4) 0.032(3) -0.003(3) 0.009(3) -0.013(3)
C25 0.069(5) 0.095(6) 0.043(4) -0.025(4) 0.018(4) -0.021(5)
C26 0.067(5) 0.098(7) 0.039(4) -0.018(4) 0.001(4) -0.021(5)
C27 0.069(5) 0.086(6) 0.035(4) -0.005(4) 0.010(4) -0.013(4)
C28 0.046(4) 0.065(5) 0.051(4) -0.003(4) 0.013(3) -0.010(3)
C29 0.040(3) 0.039(3) 0.046(4) -0.002(3) 0.010(3) -0.006(3)
C30 0.055(4) 0.040(4) 0.066(5) -0.002(3) 0.023(4) 0.010(3)
C31 0.067(5) 0.027(3) 0.083(5) 0.000(3) 0.025(4) 0.002(3)
C32 0.061(4) 0.035(3) 0.057(4) 0.002(3) 0.022(3) -0.003(3)
C33 0.047(4) 0.041(3) 0.040(3) -0.002(3) 0.012(3) -0.011(3)
C34 0.038(3) 0.034(3) 0.038(3) -0.007(3) 0.002(3) -0.002(3)
C35 0.032(3) 0.037(3) 0.040(3) -0.005(3) 0.009(2) 0.001(2)
C36 0.026(3) 0.039(3) 0.037(3) 0.004(3) 0.008(2) -0.004(2)
C37 0.036(3) 0.043(3) 0.041(3) 0.004(3) 0.010(3) 0.004(3)
C38 0.037(3) 0.046(4) 0.048(4) 0.001(3) 0.006(3) 0.000(3)
C39 0.059(4) 0.046(4) 0.060(4) 0.014(3) 0.024(4) -0.003(3)
C40 0.061(5) 0.056(4) 0.069(5) 0.015(4) 0.031(4) 0.000(4)
C41 0.054(4) 0.049(4) 0.077(5) 0.015(4) 0.018(4) 0.011(3)
C42 0.051(4) 0.047(4) 0.062(4) 0.009(3) 0.018(3) 0.006(3)
C43 0.044(4) 0.041(4) 0.056(4) 0.003(3) 0.010(3) 0.001(3)
C44 0.048(4) 0.059(5) 0.080(6) -0.007(4) 0.010(4) 0.008(4)
C45 0.045(4) 0.066(5) 0.101(7) 0.006(5) 0.001(4) 0.017(4)
C46 0.051(4) 0.068(5) 0.059(5) 0.004(4) -0.003(4) 0.009(4)
C47 0.042(4) 0.062(5) 0.055(4) -0.001(4) -0.001(3) 0.000(3)
C48 0.043(4) 0.048(4) 0.050(4) 0.005(3) 0.013(3) 0.001(3)
C49 0.035(3) 0.029(3) 0.044(3) 0.005(3) 0.010(3) -0.001(2)
C50 0.035(3) 0.032(3) 0.041(3) 0.004(3) 0.009(3) 0.003(2)
C51 0.039(3) 0.044(4) 0.042(3) -0.003(3) 0.009(3) -0.002(3)
C52 0.041(3) 0.045(4) 0.045(4) -0.001(3) 0.017(3) -0.001(3)
C53 0.031(3) 0.060(4) 0.052(4) -0.007(3) 0.000(3) -0.003(3)
C54 0.039(4) 0.071(5) 0.056(4) -0.005(4) -0.003(3) 0.000(3)
C55 0.044(4) 0.058(4) 0.063(5) 0.003(4) 0.013(3) 0.004(3)
C56 0.048(4) 0.050(4) 0.049(4) 0.002(3) 0.009(3) 0.009(3)
C57 0.047(4) 0.061(4) 0.051(4) 0.014(3) 0.014(3) -0.004(3)
C58 0.064(5) 0.082(6) 0.068(5) 0.031(5) 0.029(4) -0.004(4)
C59 0.069(5) 0.051(5) 0.075(6) 0.026(4) -0.003(4) -0.003(4)
C60 0.062(5) 0.064(5) 0.059(5) 0.003(4) 0.010(4) 0.004(4)
C61 0.064(5) 0.043(4) 0.048(4) 0.011(3) 0.007(3) -0.008(3)
C62 0.039(3) 0.055(4) 0.044(4) 0.010(3) 0.005(3) -0.002(3)
C63 0.046(4) 0.054(4) 0.030(3) 0.002(3) 0.005(3) -0.007(3)
C64 0.048(4) 0.038(3) 0.039(3) 0.005(3) 0.010(3) -0.002(3)
C65 0.040(4) 0.056(4) 0.047(4) -0.001(3) 0.012(3) -0.011(3)
C66 0.047(4) 0.041(4) 0.041(4) -0.004(3) -0.004(3) 0.003(3)
C67 0.061(5) 0.050(4) 0.079(6) -0.001(4) 0.018(4) 0.000(4)
C68 0.065(5) 0.046(4) 0.083(6) 0.002(4) 0.025(4) 0.012(4)
C69 0.076(6) 0.046(4) 0.066(5) 0.004(4) 0.013(4) -0.011(4)
C70 0.050(4) 0.042(4) 0.063(4) -0.003(3) 0.017(3) -0.001(3)
C71 0.051(4) 0.098(7) 0.049(4) -0.023(4) 0.003(3) 0.013(4)
C72 0.075(6) 0.124(9) 0.059(5) -0.004(6) 0.012(5) 0.001(6)
C73 0.082(7) 0.129(9) 0.048(5) 0.012(5) 0.010(5) 0.008(6)
C74 0.084(7) 0.124(9) 0.051(5) 0.002(5) 0.013(5) 0.003(6)
C75 0.049(4) 0.074(5) 0.051(4) -0.002(4) 0.013(3) -0.010(4)
C76 0.058(5) 0.080(6) 0.054(4) -0.003(4) 0.017(4) -0.005(4)
C77 0.034(3) 0.044(4) 0.046(4) -0.002(3) 0.012(3) 0.002(3)
C78 0.038(3) 0.039(3) 0.035(3) -0.011(3) 0.007(3) 0.000(3)
C79 0.047(4) 0.041(3) 0.046(4) -0.008(3) 0.017(3) 0.000(3)
C80 0.033(3) 0.045(4) 0.047(4) 0.001(3) 0.008(3) -0.008(3)
C81 0.036(3) 0.054(4) 0.055(4) 0.002(3) 0.013(3) -0.003(3)
C82 0.043(4) 0.075(5) 0.055(4) 0.016(4) 0.020(3) 0.009(4)
C83 0.039(4) 0.099(6) 0.047(4) 0.005(4) 0.009(3) -0.010(4)
C84 0.047(4) 0.063(5) 0.043(4) 0.007(3) -0.002(3) -0.005(3)
B1 0.142(14) 0.144(14) 0.071(8) 0.048(9) 0.046(9) 0.069(12)
B2 0.121(9) 0.065(6) 0.060(6) -0.004(5) 0.017(6) -0.026(6)

loop_
_atom_type_symbol
_atom_type_description
_atom_type_scat_dispersion_real
_atom_type_scat_dispersion_imag
_atom_type_scat_source
C C 0.0033 0.0016 'International Tables Vol C Tables 4.2.6.8 and 6.1.1.4'
H H 0.0000 0.0000 'International Tables Vol C Tables 4.2.6.8 and 6.1.1.4'
B B 0.0013 0.0007 'International Tables Vol C Tables 4.2.6.8 and 6.1.1.4'
Co Co 0.3494 0.9721 'International Tables Vol C Tables 4.2.6.8 and 6.1.1.4'
F F 0.0171 0.0103 'International Tables Vol C Tables 4.2.6.8 and 6.1.1.4'
N N 0.0061 0.0033 'International Tables Vol C Tables 4.2.6.8 and 6.1.1.4'
O O 0.0106 0.0060 'International Tables Vol C Tables 4.2.6.8 and 6.1.1.4'
Si Si 0.0817 0.0704 'International Tables Vol C Tables 4.2.6.8 and 6.1.1.4'
S S 0.1246 0.1234 'International Tables Vol C Tables 4.2.6.8 and 6.1.1.4'

loop_
_geom_angle_atom_site_label_1
_geom_angle_atom_site_label_2
_geom_angle_atom_site_label_3
_geom_angle
_geom_angle_site_symmetry_1
_geom_angle_site_symmetry_3
_geom_angle_publ_flag
O2 Co1 O3 96.77(16) . . ?
O2 Co1 O1 93.94(16) . . ?
O3 Co1 O1 94.50(16) . . ?
O2 Co1 N1 173.66(18) . . ?
O3 Co1 N1 84.19(18) . . ?
O1 Co1 N1 79.73(17) . . ?
O2 Co1 N6 79.22(17) . . ?
O3 Co1 N6 175.98(18) . . ?
O1 Co1 N6 86.09(17) . . ?
N1 Co1 N6 99.83(19) . . ?
O2 Co1 N11 85.51(18) . . ?
O3 Co1 N11 79.25(17) . . ?
O1 Co1 N11 173.61(17) . . ?
N1 Co1 N11 100.82(19) . . ?
N6 Co1 N11 100.04(18) . . ?
N28 Co2 N3 159.3(2) . . ?
N28 Co2 O6 74.48(18) . . ?
N3 Co2 O6 121.02(18) . . ?
N28 Co2 O1 121.28(19) . . ?
N3 Co2 O1 74.28(17) . . ?
O6 Co2 O1 92.68(16) . . ?
N28 Co2 N30 74.0(2) . . ?
N3 Co2 N30 92.4(2) . . ?
O6 Co2 N30 146.51(19) . . ?
O1 Co2 N30 94.06(18) . . ?
N28 Co2 N5 91.9(2) . . ?
N3 Co2 N5 74.18(19) . . ?
O6 Co2 N5 94.72(18) . . ?
O1 Co2 N5 146.80(17) . . ?
N30 Co2 N5 97.3(2) . . ?
N23 Co3 N8 159.3(2) . . ?
N23 Co3 O2 121.06(19) . . ?
N8 Co3 O2 74.69(18) . . ?
N23 Co3 O5 74.86(19) . . ?
N8 Co3 O5 120.5(2) . . ?
O2 Co3 O5 91.95(16) . . ?
N23 Co3 N25 74.5(2) . . ?
N8 Co3 N25 91.3(2) . . ?
O2 Co3 N25 96.56(18) . . ?
O5 Co3 N25 148.20(18) . . ?
N23 Co3 N10 92.1(2) . . ?
N8 Co3 N10 74.4(2) . . ?
O2 Co3 N10 146.55(18) . . ?
O5 Co3 N10 92.72(18) . . ?
N25 Co3 N10 96.7(2) . . ?
O5 Co4 O4 93.86(16) . . ?
O5 Co4 O6 95.18(16) . . ?
O4 Co4 O6 95.31(16) . . ?
O5 Co4 N26 89.25(18) . . ?
O4 Co4 N26 174.10(18) . . ?
O6 Co4 N26 79.41(18) . . ?
O5 Co4 N21 79.27(18) . . ?
O4 Co4 N21 87.51(18) . . ?
O6 Co4 N21 173.96(19) . . ?
N26 Co4 N21 98.0(2) . . ?
O5 Co4 N16 172.77(19) . . ?
O4 Co4 N16 78.93(18) . . ?
O6 Co4 N16 86.17(18) . . ?
N26 Co4 N16 98.0(2) . . ?
N21 Co4 N16 99.6(2) . . ?
N18 Co5 N13 156.6(2) . . ?
N18 Co5 O3 123.55(19) . . ?
N13 Co5 O3 74.90(17) . . ?
N18 Co5 O4 74.80(18) . . ?
N13 Co5 O4 121.86(18) . . ?
O3 Co5 O4 92.83(16) . . ?
N18 Co5 N15 90.7(2) . . ?
N13 Co5 N15 73.46(19) . . ?
O3 Co5 N15 145.53(18) . . ?
O4 Co5 N15 92.37(18) . . ?
N18 Co5 N20 74.0(2) . . ?
N13 Co5 N20 91.3(2) . . ?
O3 Co5 N20 95.05(18) . . ?
O4 Co5 N20 146.77(18) . . ?
N15 Co5 N20 99.0(2) . . ?
C7 S1 C1 89.4(3) . . ?
C21 S2 C15 88.7(3) . . ?
C35 S3 C29 88.4(3) . . ?
C49 S4 C43 88.4(3) . . ?
C63 S5 C57 88.4(3) . . ?
C77 S6 C71 90.1(4) . . ?
F6 Si1 F5 90.9(3) . . ?
F6 Si1 F1 91.5(3) . . ?
F5 Si1 F1 88.2(3) . . ?
F6 Si1 F2 89.5(3) . . ?
F5 Si1 F2 179.6(4) . . ?
F1 Si1 F2 91.7(3) . . ?
F6 Si1 F4 177.0(3) . . ?
F5 Si1 F4 90.4(3) . . ?
F1 Si1 F4 91.3(3) . . ?
F2 Si1 F4 89.2(3) . . ?
F6 Si1 F3 89.3(3) . . ?
F5 Si1 F3 90.0(3) . . ?
F1 Si1 F3 178.1(3) . . ?
F2 Si1 F3 90.1(3) . . ?
F4 Si1 F3 88.0(3) . . ?
C8 O1 Co1 112.6(3) . . ?
C8 O1 Co2 109.0(3) . . ?
Co1 O1 Co2 137.60(19) . . ?
C22 O2 Co1 114.3(4) . . ?
C22 O2 Co3 108.4(3) . . ?
Co1 O2 Co3 136.2(2) . . ?
C36 O3 Co1 113.5(3) . . ?
C36 O3 Co5 108.0(3) . . ?
Co1 O3 Co5 137.9(2) . . ?
C50 O4 Co4 114.6(4) . . ?
C50 O4 Co5 107.9(4) . . ?
Co4 O4 Co5 136.0(2) . . ?
C64 O5 Co4 113.8(4) . . ?
C64 O5 Co3 107.5(4) . . ?
Co4 O5 Co3 136.3(2) . . ?
C78 O6 Co4 113.3(4) . . ?
C78 O6 Co2 109.2(4) . . ?
Co4 O6 Co2 136.6(2) . . ?
C7 N1 C6 111.2(5) . . ?
C7 N1 Co1 109.9(4) . . ?
C6 N1 Co1 138.6(4) . . ?
C8 N2 N3 109.0(5) . . ?
C9 N3 N2 117.4(5) . . ?
C9 N3 Co2 123.0(4) . . ?
N2 N3 Co2 119.1(4) . . ?
C9 N4 H4A 120.0 . . ?
C9 N4 H4B 120.0 . . ?
H4A N4 H4B 120.0 . . ?
C14 N5 C10 118.0(6) . . ?
C14 N5 Co2 127.6(5) . . ?
C10 N5 Co2 114.2(4) . . ?
C21 N6 C20 110.8(5) . . ?
C21 N6 Co1 110.5(4) . . ?
C20 N6 Co1 138.6(4) . . ?
C22 N7 N8 107.4(5) . . ?
C23 N8 N7 117.0(5) . . ?
C23 N8 Co3 122.8(4) . . ?
N7 N8 Co3 118.9(4) . . ?
C23 N9 H9A 120.0 . . ?
C23 N9 H9B 120.0 . . ?
H9A N9 H9B 120.0 . . ?
C28 N10 C24 118.9(6) . . ?
C28 N10 Co3 127.4(5) . . ?
C24 N10 Co3 113.7(4) . . ?
C35 N11 C34 109.9(5) . . ?
C35 N11 Co1 110.4(4) . . ?
C34 N11 Co1 139.1(4) . . ?
C36 N12 N13 107.5(5) . . ?
C37 N13 N12 116.3(5) . . ?
C37 N13 Co5 124.1(4) . . ?
N12 N13 Co5 119.3(4) . . ?
C37 N14 H14A 120.0 . . ?
C37 N14 H14B 120.0 . . ?
H14A N14 H14B 120.0 . . ?
C38 N15 C42 118.3(6) . . ?
C38 N15 Co5 115.1(4) . . ?
C42 N15 Co5 126.6(5) . . ?
C49 N16 C48 110.2(5) . . ?
C49 N16 Co4 110.6(4) . . ?
C48 N16 Co4 138.9(5) . . ?
C50 N17 N18 107.2(5) . . ?
C51 N18 N17 115.6(5) . . ?
C51 N18 Co5 123.9(4) . . ?
N17 N18 Co5 120.0(4) . . ?
C51 N19 H19A 120.0 . . ?
C51 N19 H19B 120.0 . . ?
H19A N19 H19B 120.0 . . ?
C56 N20 C52 118.2(6) . . ?
C56 N20 Co5 128.3(5) . . ?
C52 N20 Co5 113.3(4) . . ?
C63 N21 C62 111.2(6) . . ?
C63 N21 Co4 110.6(4) . . ?
C62 N21 Co4 138.0(5) . . ?
C64 N22 N23 108.5(5) . . ?
C65 N23 N22 117.2(5) . . ?
C65 N23 Co3 122.5(4) . . ?
N22 N23 Co3 118.6(4) . . ?
C65 N24 H24A 120.0 . . ?
C65 N24 H24B 120.0 . . ?
H24A N24 H24B 120.0 . . ?
C70 N25 C66 118.0(6) . . ?
C70 N25 Co3 127.8(5) . . ?
C66 N25 Co3 114.1(4) . . ?
C77 N26 C76 110.1(6) . . ?
C77 N26 Co4 111.1(4) . . ?
C76 N26 Co4 138.7(5) . . ?
C78 N27 N28 108.0(5) . . ?
C79 N28 N27 117.6(5) . . ?
C79 N28 Co2 123.0(4) . . ?
N27 N28 Co2 118.6(4) . . ?
C79 N29 H29A 120.0 . . ?
C79 N29 H29B 120.0 . . ?
H29A N29 H29B 120.0 . . ?
C84 N30 C80 118.0(6) . . ?
C84 N30 Co2 127.1(5) . . ?
C80 N30 Co2 114.9(4) . . ?
C6 C1 C2 119.7(6) . . ?
C6 C1 S1 111.6(4) . . ?
C2 C1 S1 128.7(5) . . ?
C3 C2 C1 117.6(7) . . ?
C3 C2 H2 121.2 . . ?
C1 C2 H2 121.2 . . ?
C2 C3 C4 121.7(6) . . ?
C2 C3 H3 119.2 . . ?
C4 C3 H3 119.2 . . ?
C5 C4 C3 121.1(6) . . ?
C5 C4 H4 119.4 . . ?
C3 C4 H4 119.4 . . ?
C4 C5 C6 118.3(6) . . ?
C4 C5 H5 120.9 . . ?
C6 C5 H5 120.9 . . ?
C5 C6 C1 121.6(6) . . ?
C5 C6 N1 126.1(6) . . ?
C1 C6 N1 112.3(5) . . ?
N1 C7 C8 120.0(5) . . ?
N1 C7 S1 115.6(4) . . ?
C8 C7 S1 124.4(4) . . ?
N2 C8 O1 126.6(5) . . ?
N2 C8 C7 116.2(5) . . ?
O1 C8 C7 117.3(5) . . ?
N3 C9 N4 125.4(6) . . ?
N3 C9 C10 113.6(5) . . ?
N4 C9 C10 121.0(6) . . ?
N5 C10 C11 123.1(6) . . ?
N5 C10 C9 114.4(5) . . ?
C11 C10 C9 122.5(6) . . ?
C10 C11 C12 118.4(7) . . ?
C10 C11 H11 120.8 . . ?
C12 C11 H11 120.8 . . ?
C13 C12 C11 119.2(7) . . ?
C13 C12 H12 120.4 . . ?
C11 C12 H12 120.4 . . ?
C12 C13 C14 118.6(7) . . ?
C12 C13 H13 120.7 . . ?
C14 C13 H13 120.7 . . ?
N5 C14 C13 122.7(7) . . ?
N5 C14 H14 118.7 . . ?
C13 C14 H14 118.7 . . ?
C20 C15 C16 122.0(6) . . ?
C20 C15 S2 110.1(5) . . ?
C16 C15 S2 127.9(6) . . ?
C17 C16 C15 117.0(7) . . ?
C17 C16 H16 121.5 . . ?
C15 C16 H16 121.5 . . ?
C16 C17 C18 121.4(7) . . ?
C16 C17 H17 119.3 . . ?
C18 C17 H17 119.3 . . ?
C19 C18 C17 122.2(7) . . ?
C19 C18 H18 118.9 . . ?
C17 C18 H18 118.9 . . ?
C18 C19 C20 117.3(6) . . ?
C18 C19 H19 121.4 . . ?
C20 C19 H19 121.4 . . ?
C15 C20 N6 114.1(6) . . ?
C15 C20 C19 120.2(6) . . ?
N6 C20 C19 125.7(6) . . ?
N6 C21 C22 120.0(5) . . ?
N6 C21 S2 116.3(5) . . ?
C22 C21 S2 123.7(5) . . ?
N7 C22 O2 126.7(6) . . ?
N7 C22 C21 117.5(5) . . ?
O2 C22 C21 115.8(5) . . ?
N8 C23 N9 124.7(6) . . ?
N8 C23 C24 113.8(6) . . ?
N9 C23 C24 121.3(6) . . ?
N10 C24 C25 121.1(6) . . ?
N10 C24 C23 114.3(6) . . ?
C25 C24 C23 124.6(7) . . ?
C24 C25 C26 119.8(8) . . ?
C24 C25 H25 120.1 . . ?
C26 C25 H25 120.1 . . ?
C27 C26 C25 118.5(7) . . ?
C27 C26 H26 120.8 . . ?
C25 C26 H26 120.8 . . ?
C26 C27 C28 119.8(7) . . ?
C26 C27 H27 120.1 . . ?
C28 C27 H27 120.1 . . ?
N10 C28 C27 121.9(7) . . ?
N10 C28 H28 119.1 . . ?
C27 C28 H28 119.1 . . ?
C30 C29 C34 121.3(6) . . ?
C30 C29 S3 128.9(5) . . ?
C34 C29 S3 109.8(5) . . ?
C31 C30 C29 119.3(7) . . ?
C31 C30 H30 120.3 . . ?
C29 C30 H30 120.3 . . ?
C30 C31 C32 119.0(6) . . ?
C30 C31 H31 120.5 . . ?
C32 C31 H31 120.5 . . ?
C33 C32 C31 122.4(7) . . ?
C33 C32 H32 118.8 . . ?
C31 C32 H32 118.8 . . ?
C32 C33 C34 119.0(6) . . ?
C32 C33 H33 120.5 . . ?
C34 C33 H33 120.5 . . ?
N11 C34 C29 114.4(6) . . ?
N11 C34 C33 126.6(6) . . ?
C29 C34 C33 118.9(6) . . ?
N11 C35 C36 119.6(5) . . ?
N11 C35 S3 117.5(5) . . ?
C36 C35 S3 122.9(4) . . ?
O3 C36 N12 127.3(5) . . ?
O3 C36 C35 117.0(5) . . ?
N12 C36 C35 115.7(5) . . ?
N13 C37 N14 124.5(6) . . ?
N13 C37 C38 114.1(6) . . ?
N14 C37 C38 121.4(6) . . ?
N15 C38 C39 122.8(6) . . ?
N15 C38 C37 112.9(6) . . ?
C39 C38 C37 124.2(6) . . ?
C38 C39 C40 118.2(7) . . ?
C38 C39 H39 120.9 . . ?
C40 C39 H39 120.9 . . ?
C41 C40 C39 120.3(7) . . ?
C41 C40 H40 119.8 . . ?
C39 C40 H40 119.8 . . ?
C40 C41 C42 119.3(7) . . ?
C40 C41 H41 120.3 . . ?
C42 C41 H41 120.3 . . ?
N15 C42 C41 121.1(7) . . ?
N15 C42 H42 119.5 . . ?
C41 C42 H42 119.5 . . ?
C44 C43 C48 121.7(7) . . ?
C44 C43 S4 127.3(6) . . ?
C48 C43 S4 110.9(5) . . ?
C45 C44 C43 117.1(8) . . ?
C45 C44 H44 121.4 . . ?
C43 C44 H44 121.4 . . ?
C44 C45 C46 122.0(7) . . ?
C44 C45 H45 119.0 . . ?
C46 C45 H45 119.0 . . ?
C47 C46 C45 120.9(7) . . ?
C47 C46 H46 119.5 . . ?
C45 C46 H46 119.5 . . ?
C46 C47 C48 117.6(7) . . ?
C46 C47 H47 121.2 . . ?
C48 C47 H47 121.2 . . ?
C43 C48 N16 113.2(6) . . ?
C43 C48 C47 120.5(7) . . ?
N16 C48 C47 126.3(7) . . ?
N16 C49 C50 119.7(5) . . ?
N16 C49 S4 117.2(5) . . ?
C50 C49 S4 123.1(5) . . ?
N17 C50 O4 127.7(5) . . ?
N17 C50 C49 116.3(5) . . ?
O4 C50 C49 115.9(5) . . ?
N18 C51 N19 125.5(6) . . ?
N18 C51 C52 113.9(6) . . ?
N19 C51 C52 120.6(6) . . ?
N20 C52 C53 121.9(6) . . ?
N20 C52 C51 114.3(6) . . ?
C53 C52 C51 123.8(6) . . ?
C54 C53 C52 119.0(7) . . ?
C54 C53 H53 120.5 . . ?
C52 C53 H53 120.5 . . ?
C53 C54 C55 119.0(7) . . ?
C53 C54 H54 120.5 . . ?
C55 C54 H54 120.5 . . ?
C56 C55 C54 118.3(7) . . ?
C56 C55 H55 120.9 . . ?
C54 C55 H55 120.9 . . ?
N20 C56 C55 123.6(7) . . ?
N20 C56 H56 118.2 . . ?
C55 C56 H56 118.2 . . ?
C58 C57 C62 120.5(7) . . ?
C58 C57 S5 129.0(6) . . ?
C62 C57 S5 110.4(5) . . ?
C59 C58 C57 118.3(8) . . ?
C59 C58 H58 120.9 . . ?
C57 C58 H58 120.9 . . ?
C58 C59 C60 121.7(8) . . ?
C58 C59 H59 119.1 . . ?
C60 C59 H59 119.1 . . ?
C61 C60 C59 120.2(8) . . ?
C61 C60 H60 119.9 . . ?
C59 C60 H60 119.9 . . ?
C62 C61 C60 118.8(8) . . ?
C62 C61 H61 120.6 . . ?
C60 C61 H61 120.6 . . ?
C61 C62 N21 127.0(7) . . ?
C61 C62 C57 120.3(7) . . ?
N21 C62 C57 112.7(6) . . ?
N21 C63 C64 119.7(6) . . ?
N21 C63 S5 117.3(5) . . ?
C64 C63 S5 122.9(5) . . ?
O5 C64 N22 126.9(6) . . ?
O5 C64 C63 116.5(6) . . ?
N22 C64 C63 116.6(6) . . ?
N23 C65 N24 124.3(6) . . ?
N23 C65 C66 114.3(6) . . ?
N24 C65 C66 121.4(7) . . ?
N25 C66 C67 122.1(7) . . ?
N25 C66 C65 114.0(6) . . ?
C67 C66 C65 123.9(7) . . ?
C68 C67 C66 117.6(8) . . ?
C68 C67 H67 121.2 . . ?
C66 C67 H67 121.2 . . ?
C69 C68 C67 120.4(7) . . ?
C69 C68 H68 119.8 . . ?
C67 C68 H68 119.8 . . ?
C68 C69 C70 118.8(7) . . ?
C68 C69 H69 120.6 . . ?
C70 C69 H69 120.6 . . ?
N25 C70 C69 123.0(7) . . ?
N25 C70 H70 118.5 . . ?
C69 C70 H70 118.5 . . ?
C76 C71 C72 119.2(9) . . ?
C76 C71 S6 110.5(6) . . ?
C72 C71 S6 130.4(8) . . ?
C73 C72 C71 119.8(10) . . ?
C73 C72 H72 120.1 . . ?
C71 C72 H72 120.1 . . ?
C72 C73 C74 120.1(9) . . ?
C72 C73 H73 120.0 . . ?
C74 C73 H73 120.0 . . ?
C75 C74 C73 121.3(9) . . ?
C75 C74 H74 119.3 . . ?
C73 C74 H74 119.3 . . ?
C74 C75 C76 118.3(8) . . ?
C74 C75 H75 120.9 . . ?
C76 C75 H75 120.9 . . ?
C71 C76 N26 112.1(7) . . ?
C71 C76 C75 121.4(7) . . ?
N26 C76 C75 126.5(7) . . ?
N26 C77 C78 119.3(6) . . ?
N26 C77 S6 117.0(5) . . ?
C78 C77 S6 123.6(5) . . ?
N27 C78 O6 126.5(5) . . ?
N27 C78 C77 117.1(5) . . ?
O6 C78 C77 116.4(5) . . ?
N28 C79 N29 125.7(6) . . ?
N28 C79 C80 113.7(6) . . ?
N29 C79 C80 120.6(6) . . ?
N30 C80 C81 122.3(6) . . ?
N30 C80 C79 113.9(6) . . ?
C81 C80 C79 123.7(6) . . ?
C80 C81 C82 119.5(7) . . ?
C80 C81 H81 120.2 . . ?
C82 C81 H81 120.2 . . ?
C83 C82 C81 118.8(7) . . ?
C83 C82 H82 120.6 . . ?
C81 C82 H82 120.6 . . ?
C82 C83 C84 118.5(7) . . ?
C82 C83 H83 120.8 . . ?
C84 C83 H83 120.8 . . ?
N30 C84 C83 122.9(7) . . ?
N30 C84 H84 118.6 . . ?
C83 C84 H84 118.6 . . ?
F8 B1 F10 120.2(13) . . ?
F8 B1 F7 114.0(11) . . ?
F10 B1 F7 109.1(16) . . ?
F8 B1 F9 97.7(17) . . ?
F10 B1 F9 103.7(11) . . ?
F7 B1 F9 110.8(13) . . ?
F15 B2 F11 113.6(11) . . ?
F11 B2 F14 121.8(15) . . ?
F11 B2 F13 109.7(11) . . ?
F14 B2 F13 106.4(13) . . ?
F15 B2 F17 117.8(15) . . ?
F11 B2 F17 115.6(12) . . ?
F11 B2 F12 104.8(9) . . ?
F14 B2 F12 102.5(12) . . ?
F13 B2 F12 111.3(15) . . ?
F15 B2 F16 105.3(16) . . ?
F11 B2 F16 105.9(13) . . ?
F14 B2 F16 132.3(15) . . ?
F17 B2 F16 95.5(16) . . ?

loop_
_geom_bond_atom_site_label_1
_geom_bond_atom_site_label_2
_geom_bond_distance
_geom_bond_site_symmetry_2
_geom_bond_publ_flag
Co1 O2 2.086(4) . ?
Co1 O3 2.102(4) . ?
Co1 O1 2.114(4) . ?
Co1 N1 2.129(5) . ?
Co1 N6 2.138(5) . ?
Co1 N11 2.157(5) . ?
Co2 N28 2.033(5) . ?
Co2 N3 2.036(5) . ?
Co2 O6 2.143(4) . ?
Co2 O1 2.175(4) . ?
Co2 N30 2.209(5) . ?
Co2 N5 2.224(5) . ?
Co3 N23 2.016(6) . ?
Co3 N8 2.018(5) . ?
Co3 O2 2.143(4) . ?
Co3 O5 2.161(4) . ?
Co3 N25 2.205(5) . ?
Co3 N10 2.206(5) . ?
Co4 O5 2.094(4) . ?
Co4 O4 2.101(4) . ?
Co4 O6 2.101(4) . ?
Co4 N26 2.127(5) . ?
Co4 N21 2.136(5) . ?
Co4 N16 2.145(5) . ?
Co5 N18 2.011(5) . ?
Co5 N13 2.015(5) . ?
Co5 O3 2.160(4) . ?
Co5 O4 2.165(4) . ?
Co5 N15 2.223(5) . ?
Co5 N20 2.246(5) . ?
S1 C7 1.714(6) . ?
S1 C1 1.719(6) . ?
S2 C21 1.727(6) . ?
S2 C15 1.749(7) . ?
S3 C35 1.712(6) . ?
S3 C29 1.735(7) . ?
S4 C49 1.711(6) . ?
S4 C43 1.744(7) . ?
S5 C63 1.717(7) . ?
S5 C57 1.746(8) . ?
S6 C77 1.689(7) . ?
S6 C71 1.706(9) . ?
Si1 F6 1.654(5) . ?
Si1 F5 1.655(5) . ?
Si1 F1 1.664(5) . ?
Si1 F2 1.675(5) . ?
Si1 F4 1.686(5) . ?
Si1 F3 1.698(5) . ?
F7 B1 1.360(14) . ?
F8 B1 1.338(17) . ?
F9 B1 1.38(2) . ?
F10 B1 1.347(19) . ?
F11 B2 1.301(13) . ?
F12 B2 1.475(16) . ?
F13 B2 1.342(18) . ?
F14 B2 1.320(15) . ?
F15 B2 1.281(16) . ?
F16 B2 1.48(2) . ?
F17 B2 1.40(2) . ?
O1 C8 1.309(7) . ?
O2 C22 1.314(7) . ?
O3 C36 1.306(7) . ?
O4 C50 1.308(7) . ?
O5 C64 1.299(7) . ?
O6 C78 1.306(7) . ?
N1 C7 1.330(7) . ?
N1 C6 1.403(7) . ?
N2 C8 1.292(8) . ?
N2 N3 1.403(7) . ?
N3 C9 1.309(8) . ?
N4 C9 1.320(8) . ?
N4 H4A 0.8800 . ?
N4 H4B 0.8800 . ?
N5 C14 1.331(8) . ?
N5 C10 1.349(8) . ?
N6 C21 1.310(8) . ?
N6 C20 1.396(8) . ?
N7 C22 1.303(8) . ?
N7 N8 1.406(7) . ?
N8 C23 1.281(8) . ?
N9 C23 1.333(8) . ?
N9 H9A 0.8800 . ?
N9 H9B 0.8800 . ?
N10 C28 1.343(9) . ?
N10 C24 1.343(8) . ?
N11 C35 1.301(7) . ?
N11 C34 1.383(8) . ?
N12 C36 1.313(7) . ?
N12 N13 1.397(7) . ?
N13 C37 1.288(8) . ?
N14 C37 1.336(8) . ?
N14 H14A 0.8800 . ?
N14 H14B 0.8800 . ?
N15 C38 1.343(9) . ?
N15 C42 1.355(8) . ?
N16 C49 1.318(8) . ?
N16 C48 1.402(8) . ?
N17 C50 1.305(8) . ?
N17 N18 1.404(7) . ?
N18 C51 1.298(8) . ?
N19 C51 1.336(8) . ?
N19 H19A 0.8800 . ?
N19 H19B 0.8800 . ?
N20 C56 1.328(8) . ?
N20 C52 1.347(8) . ?
N21 C63 1.301(9) . ?
N21 C62 1.394(8) . ?
N22 C64 1.304(8) . ?
N22 N23 1.388(7) . ?
N23 C65 1.297(9) . ?
N24 C65 1.345(8) . ?
N24 H24A 0.8800 . ?
N24 H24B 0.8800 . ?
N25 C70 1.330(9) . ?
N25 C66 1.348(9) . ?
N26 C77 1.301(8) . ?
N26 C76 1.422(9) . ?
N27 C78 1.305(8) . ?
N27 N28 1.398(7) . ?
N28 C79 1.300(8) . ?
N29 C79 1.320(8) . ?
N29 H29A 0.8800 . ?
N29 H29B 0.8800 . ?
N30 C84 1.331(9) . ?
N30 C80 1.346(8) . ?
C1 C6 1.400(9) . ?
C1 C2 1.409(9) . ?
C2 C3 1.383(10) . ?
C2 H2 0.9500 . ?
C3 C4 1.384(10) . ?
C3 H3 0.9500 . ?
C4 C5 1.373(9) . ?
C4 H4 0.9500 . ?
C5 C6 1.381(8) . ?
C5 H5 0.9500 . ?
C7 C8 1.456(8) . ?
C9 C10 1.491(8) . ?
C10 C11 1.374(9) . ?
C11 C12 1.393(10) . ?
C11 H11 0.9500 . ?
C12 C13 1.375(12) . ?
C12 H12 0.9500 . ?
C13 C14 1.395(11) . ?
C13 H13 0.9500 . ?
C14 H14 0.9500 . ?
C15 C20 1.393(9) . ?
C15 C16 1.404(10) . ?
C16 C17 1.376(10) . ?
C16 H16 0.9500 . ?
C17 C18 1.389(10) . ?
C17 H17 0.9500 . ?
C18 C19 1.382(9) . ?
C18 H18 0.9500 . ?
C19 C20 1.403(9) . ?
C19 H19 0.9500 . ?
C21 C22 1.466(9) . ?
C23 C24 1.486(9) . ?
C24 C25 1.378(10) . ?
C25 C26 1.382(11) . ?
C25 H25 0.9500 . ?
C26 C27 1.364(11) . ?
C26 H26 0.9500 . ?
C27 C28 1.373(10) . ?
C27 H27 0.9500 . ?
C28 H28 0.9500 . ?
C29 C30 1.385(9) . ?
C29 C34 1.398(9) . ?
C30 C31 1.382(10) . ?
C30 H30 0.9500 . ?
C31 C32 1.401(10) . ?
C31 H31 0.9500 . ?
C32 C33 1.354(9) . ?
C32 H32 0.9500 . ?
C33 C34 1.407(9) . ?
C33 H33 0.9500 . ?
C35 C36 1.481(8) . ?
C37 C38 1.489(9) . ?
C38 C39 1.377(9) . ?
C39 C40 1.382(10) . ?
C39 H39 0.9500 . ?
C40 C41 1.349(11) . ?
C40 H40 0.9500 . ?
C41 C42 1.399(10) . ?
C41 H41 0.9500 . ?
C42 H42 0.9500 . ?
C43 C44 1.395(10) . ?
C43 C48 1.397(10) . ?
C44 C45 1.379(11) . ?
C44 H44 0.9500 . ?
C45 C46 1.397(12) . ?
C45 H45 0.9500 . ?
C46 C47 1.390(10) . ?
C46 H46 0.9500 . ?
C47 C48 1.403(10) . ?
C47 H47 0.9500 . ?
C49 C50 1.474(8) . ?
C51 C52 1.487(9) . ?
C52 C53 1.395(9) . ?
C53 C54 1.381(10) . ?
C53 H53 0.9500 . ?
C54 C55 1.387(11) . ?
C54 H54 0.9500 . ?
C55 C56 1.382(10) . ?
C55 H55 0.9500 . ?
C56 H56 0.9500 . ?
C57 C58 1.378(10) . ?
C57 C62 1.415(10) . ?
C58 C59 1.359(12) . ?
C58 H58 0.9500 . ?
C59 C60 1.400(12) . ?
C59 H59 0.9500 . ?
C60 C61 1.376(10) . ?
C60 H60 0.9500 . ?
C61 C62 1.371(10) . ?
C61 H61 0.9500 . ?
C63 C64 1.474(9) . ?
C65 C66 1.477(10) . ?
C66 C67 1.396(10) . ?
C67 C68 1.382(11) . ?
C67 H67 0.9500 . ?
C68 C69 1.351(11) . ?
C68 H68 0.9500 . ?
C69 C70 1.378(10) . ?
C69 H69 0.9500 . ?
C70 H70 0.9500 . ?
C71 C76 1.411(11) . ?
C71 C72 1.415(12) . ?
C72 C73 1.365(13) . ?
C72 H72 0.9500 . ?
C73 C74 1.476(14) . ?
C73 H73 0.9500 . ?
C74 C75 1.329(11) . ?
C74 H74 0.9500 . ?
C75 C76 1.444(11) . ?
C75 H75 0.9500 . ?
C77 C78 1.481(9) . ?
C79 C80 1.486(9) . ?
C80 C81 1.365(9) . ?
C81 C82 1.385(10) . ?
C81 H81 0.9500 . ?
C82 C83 1.369(11) . ?
C82 H82 0.9500 . ?
C83 C84 1.392(10) . ?
C83 H83 0.9500 . ?
C84 H84 0.9500 . ?

loop_
_platon_squeeze_void_nr
_platon_squeeze_void_average_x
_platon_squeeze_void_average_y
_platon_squeeze_void_average_z
_platon_squeeze_void_volume
_platon_squeeze_void_count_electrons
_platon_squeeze_void_content
1 0.877 0.204 -0.028 49 9 '\~1 H2O '
2 0.500 0.500 0.000 720 179 '\~18 H2O '
3 0.123 0.796 0.028 49 9 '\~1 H2O '
4 0.500 1.000 0.500 720 179 '\~18 H2O '
5 0.877 0.296 0.472 49 9 '\~1 H2O '
6 0.123 0.704 0.528 49 9 '\~1 H2O '
